data_2313020
loop_
_publ_author_name
'Bensegueni, Mohamed Abdellatif'
'Cherouana, Aouatef'

_publ_section_title
;
 Synthesis and structure of 4,5-diphenyl-1<i>H</i>-imidazol-3-ium
 thio-cyanate.
;
_journal_issue 'Pt 7'
_journal_name_full 'Acta crystallographica. Section E, Crystallographic communications'
_journal_page_first 811
_journal_page_last 815
_journal_paper_doi 10.1107/S2056989026005931
_journal_volume 82
_journal_year 2026
_chemical_formula_iupac 'C15 H13 N2 +, S C N -'
_chemical_formula_moiety 'C15 H13 N2 +, C N S -'
_chemical_formula_sum 'C16 H13 N3 S'
_chemical_formula_weight 279.35
_chemical_name_common '4,5-biphenylimidazolium thiocyanate'
_chemical_name_systematic
;
4,5-Diphenyl-1<i>H</i>-imidazol-3-ium thiocyanate
;
_space_group_crystal_system orthorhombic
_space_group_IT_number 19
_space_group_name_Hall 'P 2ac 2ab'
_space_group_name_H-M_alt 'P 21 21 21'
_atom_sites_solution_hydrogens geom
_audit_creation_method SHELXL-2018/3
_cell_angle_alpha 90
_cell_angle_beta 90
_cell_angle_gamma 90
_cell_formula_units_Z 4
_cell_length_a 6.5328(3)
_cell_length_b 12.0855(5)
_cell_length_c 18.0627(8)
_cell_measurement_reflns_used 7394
_cell_measurement_temperature 100(2)
_cell_measurement_theta_max 27.0150
_cell_measurement_theta_min 2.1770
_cell_volume 1426.09(11)
_computing_cell_refinement
;
APEX3 (Bruker, 2015)
;
_computing_data_collection
;
APEX3 (Bruker, 2015)
;
_computing_data_reduction
;
SAINT (Bruker, 2015)
;
_computing_molecular_graphics
;
Olex2 1.5 (Dolomanov <i>et al.</i>,  2009)
;
_computing_publication_material
;
Olex2 1.5 (Dolomanov <i>et al.</i>,  2009)
;
_computing_structure_refinement
;
<i>SHELXL2018/3</i> (Sheldrick, 2015b)
;
_computing_structure_solution
;
<i>SHELXT2018/2</i> (Sheldrick, 2015a)
;
_diffrn_ambient_temperature 100(2)
_diffrn_measured_fraction_theta_full 0.987
_diffrn_measured_fraction_theta_max 0.987
_diffrn_measurement_device_type 'Bruker APEXII CCD'
_diffrn_measurement_method ' omega and phi scans'
_diffrn_radiation_type MoK\a
_diffrn_radiation_wavelength 0.71073
_diffrn_reflns_av_R_equivalents 0.0184
_diffrn_reflns_av_unetI/netI 0.0159
_diffrn_reflns_limit_h_max 7
_diffrn_reflns_limit_h_min -7
_diffrn_reflns_limit_k_max 13
_diffrn_reflns_limit_k_min -14
_diffrn_reflns_limit_l_max 15
_diffrn_reflns_limit_l_min -20
_diffrn_reflns_number 8189
_diffrn_reflns_theta_full 25.025
_diffrn_reflns_theta_max 25.025
_diffrn_reflns_theta_min 2.255
_diffrn_source 'fine-focus sealed X-ray tube'
_diffrn_standards_interval_count 0
_diffrn_standards_interval_time 0
_diffrn_standards_number 0
_exptl_absorpt_coefficient_mu 0.220
_exptl_absorpt_correction_T_max 1.00000
_exptl_absorpt_correction_T_min 0.66013
_exptl_absorpt_correction_type multi-scan
_exptl_absorpt_process_details
;
CrysAlis PRO; Agilent, 2014).
;
_exptl_crystal_colour colourless
_exptl_crystal_density_diffrn 1.301
_exptl_crystal_description block
_exptl_crystal_F_000 584
_exptl_crystal_size_max 0.20
_exptl_crystal_size_mid 0.15
_exptl_crystal_size_min 0.10
_refine_diff_density_max 0.228
_refine_diff_density_min -0.181
_refine_ls_abs_structure_details
;
Flack <i>x</i> determined using 919 quotients
[(<i>I</i>^+^)-(<i>I</i>^-^)]/[(<i>I</i>^+^)+(<i>I</i>^-^)]
(Parsons <i>et al.</i>, 2013)
;
_refine_ls_abs_structure_Flack 0.08(3)
_refine_ls_extinction_method none
_refine_ls_goodness_of_fit_ref 0.919
_refine_ls_hydrogen_treatment constr
_refine_ls_matrix_type full
_refine_ls_number_parameters 169
_refine_ls_number_reflns 2428
_refine_ls_number_restraints 72
_refine_ls_restrained_S_all 0.945
_refine_ls_R_factor_all 0.0367
_refine_ls_R_factor_gt 0.0354
_refine_ls_shift/su_max 0.001
_refine_ls_shift/su_mean 0.000
_refine_ls_structure_factor_coef Fsqd
_refine_ls_weighting_details 'w=1/[\s^2^(Fo^2^)+(0.0369P)^2^+1.2893P] where P=(Fo^2^+2Fc^2^)/3'
_refine_ls_weighting_scheme calc
_refine_ls_wR_factor_gt 0.0824
_refine_ls_wR_factor_ref 0.0841
_reflns_number_gt 2395
_reflns_number_total 2428
_reflns_threshold_expression 'I > 2\s(I)'
_cod_data_source_file hb8228.cif
_cod_data_source_block I
_cod_database_code 2313020
_shelx_space_group_comment
;
The symmetry employed for this shelxl refinement is uniquely defined
by the following loop, which should always be used as a source of
symmetry information in preference to the above space-group names.
They are only intended as comments.
;

loop_
_space_group_symop_operation_xyz
'x, y, z'
'-x+1/2, -y, z+1/2'
'x+1/2, -y+1/2, -z'
'-x, y+1/2, -z+1/2'

loop_
_atom_site_type_symbol
_atom_site_label
_atom_site_fract_x
_atom_site_fract_y
_atom_site_fract_z
_atom_site_U_iso_or_equiv
_atom_site_adp_type
_atom_site_calc_flag
_atom_site_occupancy
_atom_site_disorder_assembly
_atom_site_disorder_group
N N2 0.8116(4) 0.70567(18) 0.70220(12) 0.0231(5) Uani d 1 . .
H H2 0.756811 0.770267 0.704618 0.028 Uiso calc 1 . .
N N1 1.0144(4) 0.56874(19) 0.72286(13) 0.0234(5) Uani d 1 . .
H H1 1.113206 0.529875 0.740612 0.028 Uiso calc 1 . .
C C2 0.7439(4) 0.6191(2) 0.65825(14) 0.0199(6) Uani d 1 . .
C C3 0.5656(4) 0.6301(2) 0.60863(15) 0.0215(6) Uani d 1 . .
C C9 0.8718(4) 0.5323(2) 0.67190(15) 0.0209(6) Uani d 1 . .
C C1 0.9748(5) 0.6726(2) 0.73990(15) 0.0249(6) Uani d 1 . .
H H1A 1.049153 0.715774 0.772989 0.030 Uiso calc 1 . .
C C8 0.4006(4) 0.6957(2) 0.62873(17) 0.0256(6) Uani d 1 . .
H H8 0.401379 0.732630 0.673906 0.031 Uiso calc 1 . .
C C7 0.2342(5) 0.7063(3) 0.58137(18) 0.0325(7) Uani d 1 . .
H H7 0.123673 0.750352 0.594930 0.039 Uiso calc 1 . .
C C10 0.8736(3) 0.41895(12) 0.64286(11) 0.0242(6) Uani d 1 . .
C C11. 0.6950(3) 0.35642(16) 0.64335(12) 0.0364(7) Uani d 1 . .
H H11. 0.576452 0.384955 0.664493 0.044 Uiso calc 1 . .
C C12 0.6937(3) 0.25123(16) 0.61222(14) 0.0594(10) Uani d 1 . .
H H12 0.574200 0.209394 0.612546 0.071 Uiso calc 1 . .
C C13 0.8709(5) 0.20858(14) 0.58061(13) 0.0676(11) Uani d 1 . .
H H13 0.869996 0.138202 0.559791 0.081 Uiso calc 1 . .
C C14 1.0495(4) 0.27111(18) 0.58013(12) 0.0605(10) Uani d 1 . .
H H14 1.168045 0.242569 0.558982 0.073 Uiso calc 1 . .
C C15 1.0508(3) 0.37629(16) 0.61125(12) 0.0387(7) Uani d 1 . .
H H15 1.170301 0.418130 0.610928 0.046 Uiso calc 1 . .
C C4 0.5655(5) 0.5773(2) 0.53980(16) 0.0268(7) Uani d 1 . .
H H4 0.677352 0.534978 0.525256 0.032 Uiso calc 1 . .
C C6 0.2324(5) 0.6516(3) 0.51417(18) 0.0342(8) Uani d 1 . .
H H6 0.119540 0.657535 0.483036 0.041 Uiso calc 1 . .
C C5 0.3983(5) 0.5883(2) 0.49340(17) 0.0326(8) Uani d 1 . .
H H5 0.397810 0.552654 0.447776 0.039 Uiso calc 1 . .
S S1 0.66610(13) 0.50873(8) 0.86212(5) 0.0427(3) Uani d 1 . .
N N3 0.3105(4) 0.4330(2) 0.79293(15) 0.0325(6) Uani d 1 . .
C C16 0.4590(5) 0.4652(2) 0.82209(16) 0.0259(7) Uani d 1 . .

loop_
_atom_site_aniso_label
_atom_site_aniso_U_11
_atom_site_aniso_U_22
_atom_site_aniso_U_33
_atom_site_aniso_U_12
_atom_site_aniso_U_13
_atom_site_aniso_U_23
N2 0.0267(13) 0.0186(11) 0.0241(12) 0.0019(10) -0.0020(11) -0.0028(10)
N1 0.0216(12) 0.0244(12) 0.0241(12) 0.0022(10) -0.0042(10) 0.0027(10)
C2 0.0238(14) 0.0168(13) 0.0191(13) -0.0014(11) 0.0009(11) 0.0006(10)
C3 0.0241(14) 0.0153(13) 0.0253(15) -0.0039(12) -0.0020(11) 0.0042(11)
C9 0.0215(14) 0.0224(14) 0.0188(13) -0.0028(11) -0.0008(11) 0.0018(11)
C1 0.0271(15) 0.0259(15) 0.0216(15) -0.0032(13) -0.0031(12) -0.0034(11)
C8 0.0262(15) 0.0225(14) 0.0281(16) -0.0019(12) 0.0033(12) 0.0034(12)
C7 0.0231(15) 0.0324(17) 0.0420(18) 0.0015(13) -0.0003(14) 0.0128(14)
C10 0.0369(14) 0.0180(12) 0.0177(13) 0.0048(10) -0.0048(11) 0.0030(11)
C11. 0.0415(16) 0.0238(13) 0.0439(18) -0.0009(12) -0.0213(15) 0.0059(13)
C12 0.093(3) 0.0228(15) 0.062(2) -0.0045(16) -0.053(2) 0.0034(14)
C13 0.142(3) 0.0260(17) 0.035(2) 0.0237(17) -0.039(2) -0.0085(15)
C14 0.116(3) 0.0386(17) 0.0265(17) 0.0392(17) 0.004(2) 0.0023(14)
C15 0.0556(18) 0.0327(14) 0.0278(16) 0.0181(14) 0.0119(14) 0.0102(12)
C4 0.0367(17) 0.0175(14) 0.0261(15) 0.0018(13) -0.0032(13) 0.0013(11)
C6 0.0339(17) 0.0316(17) 0.0371(17) -0.0091(14) -0.0174(15) 0.0155(15)
C5 0.050(2) 0.0197(15) 0.0280(16) -0.0076(14) -0.0147(15) 0.0024(12)
S1 0.0329(4) 0.0460(5) 0.0491(5) -0.0121(4) -0.0116(4) 0.0055(4)
N3 0.0307(14) 0.0248(13) 0.0421(15) -0.0007(12) -0.0094(13) 0.0036(12)
C16 0.0318(17) 0.0205(14) 0.0254(15) 0.0029(13) 0.0010(13) 0.0069(11)

loop_
_atom_type_symbol
_atom_type_description
_atom_type_scat_dispersion_real
_atom_type_scat_dispersion_imag
_atom_type_scat_source
C C 0.0033 0.0016 'International Tables Vol C Tables 4.2.6.8 and 6.1.1.4'
H H 0.0000 0.0000 'International Tables Vol C Tables 4.2.6.8 and 6.1.1.4'
N N 0.0061 0.0033 'International Tables Vol C Tables 4.2.6.8 and 6.1.1.4'
S S 0.1246 0.1234 'International Tables Vol C Tables 4.2.6.8 and 6.1.1.4'

loop_
_geom_angle_atom_site_label_1
_geom_angle_atom_site_label_2
_geom_angle_atom_site_label_3
_geom_angle_site_symmetry_1
_geom_angle_site_symmetry_3
_geom_angle
_geom_angle_publ_flag
C1 N2 C2 . . 108.9(2) ?
C1 N2 H2 . . 125.6 ?
C2 N2 H2 . . 125.6 ?
C1 N1 C9 . . 109.0(2) ?
C1 N1 H1 . . 125.5 ?
C9 N1 H1 . . 125.5 ?
C9 C2 N2 . . 106.3(2) ?
C9 C2 C3 . . 131.6(2) ?
N2 C2 C3 . . 122.1(2) ?
C8 C3 C4 . . 119.6(3) ?
C8 C3 C2 . . 120.4(3) ?
C4 C3 C2 . . 120.0(3) ?
C2 C9 N1 . . 106.8(2) ?
C2 C9 C10 . . 131.2(2) ?
N1 C9 C10 . . 122.0(2) ?
N1 C1 N2 . . 108.9(3) ?
N1 C1 H1A . . 125.5 ?
N2 C1 H1A . . 125.5 ?
C3 C8 C7 . . 120.0(3) ?
C3 C8 H8 . . 120.0 ?
C7 C8 H8 . . 120.0 ?
C6 C7 C8 . . 120.2(3) ?
C6 C7 H7 . . 119.9 ?
C8 C7 H7 . . 119.9 ?
C11. C10 C15 . . 120.0 ?
C11. C10 C9 . . 119.93(17) ?
C15 C10 C9 . . 119.98(17) ?
C10 C11. C12 . . 120.0 ?
C10 C11. H11. . . 120.0 ?
C12 C11. H11. . . 120.0 ?
C13 C12 C11. . . 120.0 ?
C13 C12 H12 . . 120.0 ?
C11. C12 H12 . . 120.0 ?
C12 C13 C14 . . 120.0 ?
C12 C13 H13 . . 120.0 ?
C14 C13 H13 . . 120.0 ?
C13 C14 C15 . . 120.0 ?
C13 C14 H14 . . 120.0 ?
C15 C14 H14 . . 120.0 ?
C14 C15 C10 . . 120.0 ?
C14 C15 H15 . . 120.0 ?
C10 C15 H15 . . 120.0 ?
C5 C4 C3 . . 119.7(3) ?
C5 C4 H4 . . 120.1 ?
C3 C4 H4 . . 120.1 ?
C5 C6 C7 . . 119.8(3) ?
C5 C6 H6 . . 120.1 ?
C7 C6 H6 . . 120.1 ?
C6 C5 C4 . . 120.6(3) ?
C6 C5 H5 . . 119.7 ?
C4 C5 H5 . . 119.7 ?
N3 C16 S1 . . 179.4(3) ?

loop_
_geom_bond_atom_site_label_1
_geom_bond_atom_site_label_2
_geom_bond_site_symmetry_2
_geom_bond_distance
_geom_bond_publ_flag
N2 C1 . 1.326(4) ?
N2 C2 . 1.386(3) ?
N2 H2 . 0.8600 ?
N1 C1 . 1.319(4) ?
N1 C9 . 1.382(4) ?
N1 H1 . 0.8600 ?
C2 C9 . 1.363(4) ?
C2 C3 . 1.476(4) ?
C3 C8 . 1.386(4) ?
C3 C4 . 1.397(4) ?
C9 C10 . 1.468(3) ?
C1 H1A . 0.9300 ?
C8 C7 . 1.389(4) ?
C8 H8 . 0.9300 ?
C7 C6 . 1.382(5) ?
C7 H7 . 0.9300 ?
C10 C11. . 1.3900 ?
C10 C15 . 1.3900 ?
C11. C12 . 1.3900 ?
C11. H11. . 0.9300 ?
C12 C13 . 1.3900 ?
C12 H12 . 0.9300 ?
C13 C14 . 1.3900 ?
C13 H13 . 0.9300 ?
C14 C15 . 1.3900 ?
C14 H14 . 0.9300 ?
C15 H15 . 0.9300 ?
C4 C5 . 1.383(4) ?
C4 H4 . 0.9300 ?
C6 C5 . 1.379(5) ?
C6 H6 . 0.9300 ?
C5 H5 . 0.9300 ?
S1 C16 . 1.622(3) ?
N3 C16 . 1.171(4) ?

loop_
_geom_hbond_atom_site_label_D
_geom_hbond_atom_site_label_H
_geom_hbond_atom_site_label_A
_geom_hbond_site_symmetry_D
_geom_hbond_site_symmetry_H
_geom_hbond_site_symmetry_A
_geom_hbond_distance_DH
_geom_hbond_distance_HA
_geom_hbond_distance_DA
_geom_hbond_angle_DHA
N1 H1 N3 . . 1_655 0.86 1.98 2.835(4) 171
N2 H2 N3 . . 4_656 0.86 2.02 2.862(3) 168
C12 H12 S1 . . 4_646 0.93 2.93 3.785(2) 155
C1 H1A Cg3 . . 4_756 0.93 2.45 3.330(3) 158
C6 H6 Cg2 . . 3_466 0.93 2.93 3.581(4) 128
C7 H7 Cg1 . . 1_455 0.93 2.91 3.297(4) 106

loop_
_geom_torsion_atom_site_label_1
_geom_torsion_atom_site_label_2
_geom_torsion_atom_site_label_3
_geom_torsion_atom_site_label_4
_geom_torsion_site_symmetry_1
_geom_torsion_site_symmetry_2
_geom_torsion_site_symmetry_3
_geom_torsion_site_symmetry_4
_geom_torsion
_geom_torsion_publ_flag
C1 N2 C2 C9 . . . . 0.7(3) ?
C1 N2 C2 C3 . . . . -179.2(2) ?
C9 C2 C3 C8 . . . . 145.7(3) ?
N2 C2 C3 C8 . . . . -34.4(4) ?
C9 C2 C3 C4 . . . . -36.5(4) ?
N2 C2 C3 C4 . . . . 143.4(3) ?
N2 C2 C9 N1 . . . . -0.6(3) ?
C3 C2 C9 N1 . . . . 179.2(3) ?
N2 C2 C9 C10 . . . . 178.7(3) ?
C3 C2 C9 C10 . . . . -1.4(5) ?
C1 N1 C9 C2 . . . . 0.4(3) ?
C1 N1 C9 C10 . . . . -179.1(2) ?
C9 N1 C1 N2 . . . . 0.1(3) ?
C2 N2 C1 N1 . . . . -0.5(3) ?
C4 C3 C8 C7 . . . . 1.7(4) ?
C2 C3 C8 C7 . . . . 179.5(3) ?
C3 C8 C7 C6 . . . . 0.0(4) ?
C2 C9 C10 C11. . . . . -49.5(4) ?
N1 C9 C10 C11. . . . . 129.8(2) ?
C2 C9 C10 C15 . . . . 127.0(3) ?
N1 C9 C10 C15 . . . . -53.7(3) ?
C15 C10 C11. C12 . . . . 0.0 ?
C9 C10 C11. C12 . . . . 176.5(2) ?
C10 C11. C12 C13 . . . . 0.0 ?
C11. C12 C13 C14 . . . . 0.0 ?
C12 C13 C14 C15 . . . . 0.0 ?
C13 C14 C15 C10 . . . . 0.0 ?
C11. C10 C15 C14 . . . . 0.0 ?
C9 C10 C15 C14 . . . . -176.5(2) ?
C8 C3 C4 C5 . . . . -2.0(4) ?
C2 C3 C4 C5 . . . . -179.7(2) ?
C8 C7 C6 C5 . . . . -1.4(5) ?
C7 C6 C5 C4 . . . . 1.2(5) ?
C3 C4 C5 C6 . . . . 0.5(4) ?
